data_7020981
loop_
_publ_author_name
'Lee, Chang Hoon'
'Lutterman, Daniel A.'
'Nocera, Daniel G.'

_publ_section_title
;
 Photoactivation of metal-halogen bonds in a Ni(ii) NHC complex.
;
_journal_issue 7
_journal_name_full 'Dalton transactions (Cambridge, England : 2003)'
_journal_page_first 2355
_journal_page_last 2357
_journal_paper_doi 10.1039/c2dt32885b
_journal_volume 42
_journal_year 2013
_chemical_formula_sum 'C54 H72 Cl4 N4 Ni2'
_chemical_formula_weight 1036.38
_chemical_name_systematic
;
?
;
_space_group_IT_number 14
_symmetry_cell_setting monoclinic
_symmetry_space_group_name_Hall '-P 2yn'
_symmetry_space_group_name_H-M 'P 1 21/n 1'
_atom_sites_solution_hydrogens geom
_atom_sites_solution_primary direct
_atom_sites_solution_secondary difmap
_audit_creation_method SHELXL-97
_cell_angle_alpha 90.00
_cell_angle_beta 94.5330(10)
_cell_angle_gamma 90.00
_cell_formula_units_Z 2
_cell_length_a 12.4363(8)
_cell_length_b 13.7770(8)
_cell_length_c 16.4633(10)
_cell_measurement_reflns_used 9612
_cell_measurement_temperature 100(2)
_cell_measurement_theta_max 29.58
_cell_measurement_theta_min 2.48
_cell_volume 2811.9(3)
_computing_cell_refinement 'Bruker SAINT'
_computing_data_collection 'Bruker APEX2'
_computing_data_reduction 'Bruker SAINT'
_computing_molecular_graphics 'Bruker SHELXTL'
_computing_publication_material 'Bruker SHELXTL'
_computing_structure_refinement 'SHELXL-97 (Sheldrick, 2008)'
_computing_structure_solution 'SHELXS-97 (Sheldrick, 2008)'
_diffrn_ambient_temperature 100(2)
_diffrn_measured_fraction_theta_full 0.999
_diffrn_measured_fraction_theta_max 0.999
_diffrn_measurement_device_type 'Bruker APEX-II CCD'
_diffrn_measurement_method '\f and \w scans'
_diffrn_radiation_monochromator graphite
_diffrn_radiation_source 'fine-focus sealed tube'
_diffrn_radiation_type MoK\a
_diffrn_radiation_wavelength 0.71073
_diffrn_reflns_av_R_equivalents 0.0260
_diffrn_reflns_av_sigmaI/netI 0.0155
_diffrn_reflns_limit_h_max 17
_diffrn_reflns_limit_h_min -15
_diffrn_reflns_limit_k_max 18
_diffrn_reflns_limit_k_min -18
_diffrn_reflns_limit_l_max 22
_diffrn_reflns_limit_l_min -22
_diffrn_reflns_number 59460
_diffrn_reflns_theta_full 29.13
_diffrn_reflns_theta_max 29.13
_diffrn_reflns_theta_min 1.93
_exptl_absorpt_coefficient_mu 0.896
_exptl_absorpt_correction_T_max 0.9157
_exptl_absorpt_correction_T_min 0.8411
_exptl_absorpt_correction_type multi-scan
_exptl_absorpt_process_details sadabs
_exptl_crystal_colour purple
_exptl_crystal_density_diffrn 1.224
_exptl_crystal_density_method 'not measured'
_exptl_crystal_description block
_exptl_crystal_F_000 1096
_exptl_crystal_size_max 0.20
_exptl_crystal_size_mid 0.15
_exptl_crystal_size_min 0.10
_refine_diff_density_max 0.393
_refine_diff_density_min -0.234
_refine_diff_density_rms 0.045
_refine_ls_extinction_method none
_refine_ls_goodness_of_fit_ref 1.017
_refine_ls_hydrogen_treatment constr
_refine_ls_matrix_type full
_refine_ls_number_parameters 297
_refine_ls_number_reflns 7557
_refine_ls_number_restraints 0
_refine_ls_restrained_S_all 1.017
_refine_ls_R_factor_all 0.0284
_refine_ls_R_factor_gt 0.0242
_refine_ls_shift/su_max 0.001
_refine_ls_shift/su_mean 0.000
_refine_ls_structure_factor_coef Fsqd
_refine_ls_weighting_details 'calc w=1/[\s^2^(Fo^2^)+(0.0265P)^2^+1.3500P] where P=(Fo^2^+2Fc^2^)/3'
_refine_ls_weighting_scheme calc
_refine_ls_wR_factor_gt 0.0605
_refine_ls_wR_factor_ref 0.0631
_reflns_number_gt 6775
_reflns_number_total 7557
_reflns_threshold_expression >2sigma(I)
_cod_data_source_file c2dt32885b.txt
_cod_data_source_block 10019
_cod_depositor_comments
;
The following automatic conversions were performed:

'_symmetry_cell_setting' value 'Monoclinic' changed to 'monoclinic'
according to /home/saulius/struct/CIF-dictionaries/cif_core.dic
dictionary named 'cif_core.dic' version 2.4.2 from 2011-04-26.

Automatic conversion script
Id: cif_fix_values 1891 2012-01-12 08:04:46Z andrius 
;
_cod_original_sg_symbol_H-M P2(1)/n
_cod_database_code 7020981

loop_
_symmetry_equiv_pos_as_xyz
'x, y, z'
'-x+1/2, y+1/2, -z+1/2'
'-x, -y, -z'
'x-1/2, -y-1/2, z-1/2'

loop_
_atom_site_label
_atom_site_type_symbol
_atom_site_fract_x
_atom_site_fract_y
_atom_site_fract_z
_atom_site_U_iso_or_equiv
_atom_site_adp_type
_atom_site_occupancy
_atom_site_symmetry_multiplicity
_atom_site_calc_flag
_atom_site_refinement_flags
Ni1 Ni 0.075067(11) 0.002164(9) 0.083004(8) 0.01625(4) Uani 1 1 d .
Cl2 Cl 0.15901(3) 0.11791(2) 0.155013(18) 0.02731(7) Uani 1 1 d .
Cl1 Cl -0.10603(2) 0.02888(2) 0.050253(16) 0.02196(6) Uani 1 1 d .
C1 C 0.09554(8) -0.12066(7) 0.14467(6) 0.01474(19) Uani 1 1 d .
N2 N 0.17998(7) -0.18322(6) 0.14504(5) 0.01549(17) Uani 1 1 d .
N1 N 0.03869(7) -0.15225(6) 0.20651(5) 0.01656(17) Uani 1 1 d .
C12 C -0.06265(9) -0.04714(8) 0.29221(7) 0.0203(2) Uani 1 1 d .
C11 C -0.06342(9) -0.11342(8) 0.22797(7) 0.0178(2) Uani 1 1 d .
C22 C 0.35032(9) -0.13157(8) 0.09360(7) 0.0193(2) Uani 1 1 d .
C21 C 0.25641(9) -0.18736(8) 0.08343(6) 0.0172(2) Uani 1 1 d .
C16 C -0.15803(9) -0.14634(8) 0.18446(7) 0.0215(2) Uani 1 1 d .
C26 C 0.23213(10) -0.24968(9) 0.01720(7) 0.0229(2) Uani 1 1 d .
C13 C -0.16293(11) -0.01596(9) 0.31519(8) 0.0271(3) Uani 1 1 d .
H13 H -0.1660 0.0281 0.3594 0.032 Uiso 1 1 calc R
C3 C 0.17653(9) -0.25162(8) 0.20656(7) 0.0205(2) Uani 1 1 d .
H3 H 0.2269 -0.3024 0.2189 0.025 Uiso 1 1 calc R
C221 C 0.37391(9) -0.06851(8) 0.16859(7) 0.0213(2) Uani 1 1 d .
H221 H 0.3032 -0.0462 0.1868 0.026 Uiso 1 1 calc R
C23 C 0.42246(11) -0.13953(9) 0.03330(8) 0.0283(3) Uani 1 1 d .
H23 H 0.4873 -0.1027 0.0377 0.034 Uiso 1 1 calc R
C121 C 0.04134(10) -0.01062(9) 0.33665(7) 0.0235(2) Uani 1 1 d .
H121 H 0.1010 -0.0211 0.3003 0.028 Uiso 1 1 calc R
C123 C 0.03616(12) 0.09813(9) 0.35545(8) 0.0308(3) Uani 1 1 d .
H12A H 0.0152 0.1339 0.3052 0.046 Uiso 1 1 calc R
H12B H 0.1071 0.1205 0.3780 0.046 Uiso 1 1 calc R
H12C H -0.0171 0.1096 0.3952 0.046 Uiso 1 1 calc R
C2 C 0.08797(10) -0.23186(8) 0.24523(7) 0.0213(2) Uani 1 1 d .
H2 H 0.0637 -0.2659 0.2905 0.026 Uiso 1 1 calc R
C15 C -0.25537(10) -0.11203(9) 0.20968(8) 0.0273(3) Uani 1 1 d .
H15 H -0.3213 -0.1327 0.1820 0.033 Uiso 1 1 calc R
C25 C 0.30747(12) -0.25512(10) -0.04107(8) 0.0307(3) Uani 1 1 d .
H25 H 0.2944 -0.2968 -0.0868 0.037 Uiso 1 1 calc R
C161 C -0.15584(10) -0.21621(9) 0.11298(8) 0.0273(3) Uani 1 1 d .
H161 H -0.0902 -0.2010 0.0839 0.033 Uiso 1 1 calc R
C24 C 0.40080(12) -0.20050(10) -0.03298(8) 0.0338(3) Uani 1 1 d .
H24 H 0.4509 -0.2048 -0.0735 0.041 Uiso 1 1 calc R
C14 C -0.25751(10) -0.04834(10) 0.27447(8) 0.0293(3) Uani 1 1 d .
H14 H -0.3248 -0.0266 0.2912 0.035 Uiso 1 1 calc R
C163 C -0.25406(12) -0.20685(12) 0.05123(9) 0.0368(3) Uani 1 1 d .
H16A H -0.3181 -0.2319 0.0753 0.055 Uiso 1 1 calc R
H16B H -0.2417 -0.2442 0.0022 0.055 Uiso 1 1 calc R
H16C H -0.2652 -0.1384 0.0367 0.055 Uiso 1 1 calc R
C261 C 0.12977(11) -0.31094(10) 0.00937(9) 0.0312(3) Uani 1 1 d .
H261 H 0.0813 -0.2873 0.0508 0.037 Uiso 1 1 calc R
C162 C -0.14563(14) -0.32129(10) 0.14319(11) 0.0430(4) Uani 1 1 d .
H16D H -0.0778 -0.3290 0.1771 0.064 Uiso 1 1 calc R
H16E H -0.1462 -0.3653 0.0964 0.064 Uiso 1 1 calc R
H16F H -0.2063 -0.3367 0.1754 0.064 Uiso 1 1 calc R
C262 C 0.15569(13) -0.41749(11) 0.02786(11) 0.0444(4) Uani 1 1 d .
H26A H 0.2043 -0.4422 -0.0114 0.067 Uiso 1 1 calc R
H26B H 0.0888 -0.4554 0.0237 0.067 Uiso 1 1 calc R
H26C H 0.1906 -0.4232 0.0831 0.067 Uiso 1 1 calc R
C223 C 0.43076(11) -0.12744(10) 0.23838(8) 0.0297(3) Uani 1 1 d .
H22A H 0.3844 -0.1815 0.2524 0.045 Uiso 1 1 calc R
H22B H 0.4452 -0.0855 0.2861 0.045 Uiso 1 1 calc R
H22C H 0.4990 -0.1530 0.2213 0.045 Uiso 1 1 calc R
C222 C 0.43998(11) 0.02198(9) 0.15161(9) 0.0318(3) Uani 1 1 d .
H22D H 0.5119 0.0025 0.1374 0.048 Uiso 1 1 calc R
H22E H 0.4467 0.0631 0.2003 0.048 Uiso 1 1 calc R
H22F H 0.4036 0.0583 0.1062 0.048 Uiso 1 1 calc R
C122 C 0.06748(12) -0.06968(10) 0.41487(8) 0.0344(3) Uani 1 1 d .
H12D H 0.0060 -0.0672 0.4486 0.052 Uiso 1 1 calc R
H12E H 0.1313 -0.0423 0.4453 0.052 Uiso 1 1 calc R
H12F H 0.0818 -0.1373 0.4006 0.052 Uiso 1 1 calc R
C263 C 0.06888(14) -0.30138(12) -0.07436(11) 0.0479(4) Uani 1 1 d .
H26D H 0.0540 -0.2327 -0.0860 0.072 Uiso 1 1 calc R
H26E H 0.0007 -0.3371 -0.0750 0.072 Uiso 1 1 calc R
H26F H 0.1128 -0.3281 -0.1159 0.072 Uiso 1 1 calc R

loop_
_atom_site_aniso_label
_atom_site_aniso_U_11
_atom_site_aniso_U_22
_atom_site_aniso_U_33
_atom_site_aniso_U_23
_atom_site_aniso_U_13
_atom_site_aniso_U_12
Ni1 0.01843(8) 0.01432(7) 0.01526(7) 0.00154(5) -0.00335(5) 0.00040(5)
Cl2 0.03183(16) 0.02167(13) 0.02669(14) -0.00558(10) -0.00859(11) -0.00208(11)
Cl1 0.02033(13) 0.02713(13) 0.01833(12) 0.00339(10) 0.00088(9) 0.00608(10)
C1 0.0135(5) 0.0147(4) 0.0156(4) -0.0010(3) -0.0014(4) 0.0000(4)
N2 0.0142(4) 0.0149(4) 0.0171(4) 0.0008(3) -0.0010(3) 0.0012(3)
N1 0.0160(4) 0.0152(4) 0.0185(4) 0.0022(3) 0.0012(3) 0.0004(3)
C12 0.0218(6) 0.0199(5) 0.0196(5) 0.0027(4) 0.0040(4) -0.0004(4)
C11 0.0157(5) 0.0174(5) 0.0208(5) 0.0036(4) 0.0049(4) 0.0004(4)
C22 0.0170(5) 0.0172(5) 0.0236(5) 0.0023(4) 0.0010(4) 0.0027(4)
C21 0.0152(5) 0.0182(5) 0.0181(5) 0.0004(4) 0.0006(4) 0.0043(4)
C16 0.0182(5) 0.0214(5) 0.0253(5) 0.0025(4) 0.0036(4) -0.0027(4)
C26 0.0212(6) 0.0229(5) 0.0238(5) -0.0040(4) -0.0028(4) 0.0052(4)
C13 0.0279(6) 0.0272(6) 0.0273(6) -0.0003(5) 0.0096(5) 0.0030(5)
C3 0.0206(5) 0.0169(5) 0.0235(5) 0.0052(4) -0.0021(4) 0.0021(4)
C221 0.0167(5) 0.0200(5) 0.0267(5) -0.0011(4) -0.0010(4) -0.0016(4)
C23 0.0240(6) 0.0259(6) 0.0363(7) 0.0007(5) 0.0110(5) 0.0005(5)
C121 0.0251(6) 0.0247(6) 0.0208(5) -0.0022(4) 0.0022(4) -0.0019(4)
C123 0.0385(8) 0.0261(6) 0.0281(6) -0.0043(5) 0.0050(5) -0.0049(5)
C2 0.0233(6) 0.0173(5) 0.0232(5) 0.0070(4) 0.0014(4) 0.0010(4)
C15 0.0168(6) 0.0304(6) 0.0349(6) 0.0037(5) 0.0042(5) -0.0018(5)
C25 0.0374(7) 0.0307(6) 0.0242(6) -0.0064(5) 0.0041(5) 0.0081(5)
C161 0.0208(6) 0.0278(6) 0.0331(6) -0.0063(5) 0.0007(5) -0.0060(5)
C24 0.0380(8) 0.0340(7) 0.0319(7) -0.0008(5) 0.0182(6) 0.0069(6)
C14 0.0206(6) 0.0326(6) 0.0360(7) 0.0041(5) 0.0113(5) 0.0038(5)
C163 0.0280(7) 0.0455(8) 0.0360(7) -0.0054(6) -0.0032(6) -0.0104(6)
C261 0.0233(6) 0.0323(6) 0.0368(7) -0.0153(5) -0.0050(5) 0.0015(5)
C162 0.0427(9) 0.0258(7) 0.0588(10) -0.0087(6) -0.0065(7) -0.0052(6)
C262 0.0350(8) 0.0328(7) 0.0635(10) -0.0038(7) -0.0082(7) -0.0077(6)
C223 0.0253(6) 0.0313(6) 0.0309(6) 0.0030(5) -0.0075(5) -0.0034(5)
C222 0.0279(7) 0.0234(6) 0.0435(8) 0.0003(5) -0.0012(6) -0.0064(5)
C122 0.0414(8) 0.0341(7) 0.0262(6) 0.0018(5) -0.0059(5) -0.0038(6)
C263 0.0430(9) 0.0431(8) 0.0531(9) -0.0195(7) -0.0242(7) 0.0088(7)

loop_
_atom_type_symbol
_atom_type_description
_atom_type_scat_dispersion_real
_atom_type_scat_dispersion_imag
_atom_type_scat_source
C C 0.0033 0.0016 'International Tables Vol C Tables 4.2.6.8 and 6.1.1.4'
H H 0.0000 0.0000 'International Tables Vol C Tables 4.2.6.8 and 6.1.1.4'
N N 0.0061 0.0033 'International Tables Vol C Tables 4.2.6.8 and 6.1.1.4'
Cl Cl 0.1484 0.1585 'International Tables Vol C Tables 4.2.6.8 and 6.1.1.4'
Ni Ni 0.3393 1.1124 'International Tables Vol C Tables 4.2.6.8 and 6.1.1.4'

loop_
_geom_angle_atom_site_label_1
_geom_angle_atom_site_label_2
_geom_angle_atom_site_label_3
_geom_angle
_geom_angle_site_symmetry_1
_geom_angle_site_symmetry_3
C1 Ni1 Cl2 107.87(3) . .
C1 Ni1 Cl1 107.83(3) . 3
Cl2 Ni1 Cl1 122.767(13) . 3
C1 Ni1 Cl1 109.90(3) . .
Cl2 Ni1 Cl1 115.067(13) . .
Cl1 Ni1 Cl1 92.336(11) 3 .
Ni1 Cl1 Ni1 87.662(11) 3 .
N1 C1 N2 103.99(9) . .
N1 C1 Ni1 127.28(8) . .
N2 C1 Ni1 127.80(8) . .
C1 N2 C3 111.47(9) . .
C1 N2 C21 124.97(9) . .
C3 N2 C21 123.09(9) . .
C1 N1 C2 111.17(9) . .
C1 N1 C11 125.74(9) . .
C2 N1 C11 122.99(9) . .
C11 C12 C13 116.91(11) . .
C11 C12 C121 122.37(10) . .
C13 C12 C121 120.71(11) . .
C12 C11 C16 123.57(10) . .
C12 C11 N1 118.22(10) . .
C16 C11 N1 118.19(10) . .
C23 C22 C21 116.76(11) . .
C23 C22 C221 122.00(11) . .
C21 C22 C221 121.20(10) . .
C22 C21 C26 123.84(10) . .
C22 C21 N2 118.96(9) . .
C26 C21 N2 117.19(10) . .
C15 C16 C11 116.84(11) . .
C15 C16 C161 120.93(11) . .
C11 C16 C161 122.23(10) . .
C25 C26 C21 116.92(11) . .
C25 C26 C261 120.93(11) . .
C21 C26 C261 122.14(11) . .
C14 C13 C12 120.84(12) . .
C2 C3 N2 106.40(9) . .
C22 C221 C222 112.91(10) . .
C22 C221 C223 110.74(10) . .
C222 C221 C223 110.22(10) . .
C24 C23 C22 120.81(12) . .
C12 C121 C123 111.91(11) . .
C12 C121 C122 110.10(10) . .
C123 C121 C122 110.98(10) . .
C3 C2 N1 106.95(10) . .
C14 C15 C16 121.02(12) . .
C24 C25 C26 120.64(12) . .
C16 C161 C163 113.44(11) . .
C16 C161 C162 110.64(11) . .
C163 C161 C162 109.65(11) . .
C25 C24 C23 121.04(12) . .
C13 C14 C15 120.78(12) . .
C26 C261 C263 112.35(13) . .
C26 C261 C262 110.69(11) . .
C263 C261 C262 110.18(12) . .

loop_
_geom_bond_atom_site_label_1
_geom_bond_atom_site_label_2
_geom_bond_distance
_geom_bond_site_symmetry_2
Ni1 C1 1.9794(10) .
Ni1 Cl2 2.2006(3) .
Ni1 Cl1 2.2974(3) 3
Ni1 Cl1 2.3036(3) .
Cl1 Ni1 2.2974(3) 3
C1 N1 1.3562(13) .
C1 N2 1.3581(13) .
N2 C3 1.3864(13) .
N2 C21 1.4450(14) .
N1 C2 1.3867(13) .
N1 C11 1.4472(14) .
C12 C11 1.3968(15) .
C12 C13 1.3991(17) .
C12 C121 1.5203(17) .
C11 C16 1.4036(16) .
C22 C23 1.3941(16) .
C22 C21 1.3971(15) .
C22 C221 1.5190(16) .
C21 C26 1.4019(15) .
C16 C15 1.3931(17) .
C16 C161 1.5224(17) .
C26 C25 1.3949(18) .
C26 C261 1.5243(18) .
C13 C14 1.3811(19) .
C3 C2 1.3429(17) .
C221 C222 1.5310(17) .
C221 C223 1.5333(17) .
C23 C24 1.3865(19) .
C121 C123 1.5323(17) .
C121 C122 1.5362(17) .
C15 C14 1.3830(19) .
C25 C24 1.381(2) .
C161 C163 1.5315(18) .
C161 C162 1.533(2) .
C261 C263 1.525(2) .
C261 C262 1.528(2) .
